data_4344504
loop_
_publ_author_name
'Mbomekalle, I.M.'
'Keita, B.'
'Nierlich, M.'
'Berthet, P.'
'Kortz, U.'
'Nadjo, L.'

_publ_section_title
;
 Structure, magnetism and electrochemistry of the multinickel
 polyoxoanions (Ni6 As3 W24 O94 (H2 O)2)(17-), (Ni3 Na (H2 O)2 (As W9
 O34)2)(11-) and (Ni4 Mn2 P3 W24 O94 (H2 O)2)(17-)
;
_journal_name_full 'Inorganic Chemistry'
_journal_page_first 5143
_journal_page_last 5152
_journal_volume 42
_journal_year 2003
_chemical_formula_sum 'Mn1.998 Na9 Ni4.002 O146.5 P3 W24'
_chemical_name_systematic 'Na17 (Ni4 Mn2 P3 W24 O94 (H2 O)2) (H2 O)50.5'
_space_group_IT_number 14
_symmetry_space_group_name_Hall '-P 2ybc'
_symmetry_space_group_name_H-M 'P 1 21/c 1'
_cell_angle_alpha 90
_cell_angle_beta 95.87
_cell_angle_gamma 90
_cell_formula_units_Z 4
_cell_length_a 17.54
_cell_length_b 22.303
_cell_length_c 35.067
_cell_volume 13646.091
_citation_journal_id_ASTM INOCAJ
_cod_data_source_file Mbomekalle_INOCAJ_2003_433.cif
_cod_data_source_block Mn1.998Na9Ni4.002O146.5P3W24
_cod_original_cell_volume 13646.09
_cod_database_code 4344504

loop_
_symmetry_equiv_pos_as_xyz
x,y,z
-x,y+1/2,-z+1/2
-x,-y,-z
x,-y-1/2,z-1/2

loop_
_atom_site_label
_atom_site_type_symbol
_atom_site_fract_x
_atom_site_fract_y
_atom_site_fract_z
_atom_site_occupancy
_atom_site_U_iso_or_equiv
O125 O-2 -0.3649 0.0405 0.406 1 0.0
O25 O-2 -0.381 0.3706 0.0842 1 0.0
O103 O-2 0.2975 0.027 0.2812 1 0.0
O70 O-2 0.1279 0.3773 0.4392 1 0.0
O6 O-2 0.1785 0.2233 0.3437 1 0.0
O163 O-2 -0.86 0.139 0.145 0.5 0.0
O69 O-2 0.1165 0.3319 0.5143 1 0.0
W23 W+6 -0.19654 0.30181 0.38422 1 0.0
O155 O-2 -0.249 0.059 0.0532 0.5 0.0
Na2 Na+1 0.3202 0.0644 0.3433 1 0.0
O110 O-2 -0.0347 0.1174 0.2323 1 0.0
O131 O-2 -0.057 -0.103 0.342 0.5 0.0
O26 O-2 -0.2232 0.2238 0.0066 1 0.0
O46 O-2 -0.1078 0.2225 0.134 1 0.0
O106 O-2 -0.041 0.3304 0.233 1 0.0
O114 O-2 0.4797 -0.0296 0.1789 1 0.0
O77 O-2 0.0622 0.1527 0.3018 1 0.0
O28 O-2 -0.1803 0.166 0.0754 1 0.0
O68 O-2 0.0314 0.2838 0.4488 1 0.0
O33 O-2 -0.2442 0.0904 0.1217 1 0.0
O89 O-2 -0.2935 0.3765 0.3054 1 0.0
O12 O-2 -0.2052 0.2748 0.3177 1 0.0
O144 O-2 0.477 -0.024 0.4243 0.5 0.0
O135 O-2 -0.406 0.13 -0.0906 0.5 0.0
O160 O-2 -0.592 0.054 -0.002 0.5 0.0
O48 O-2 -0.0835 0.1008 0.1301 1 0.0
O36 O-2 -0.5305 0.2193 0.1346 1 0.0
O105 O-2 0.5175 -0.0279 0.3173 1 0.0
O90 O-2 -0.3368 0.1531 0.2595 1 0.0
O59 O-2 0.2726 0.2846 0.3052 1 0.0
O75 O-2 0.1547 0.3496 0.2566 1 0.0
O11 O-2 -0.2074 0.1605 0.3135 1 0.0
O143 O-2 -0.034 0.182 0.5353 0.5 0.0
O157 O-2 -0.652 0.286 0.0265 0.5 0.0
P3 P+5 -0.1709 0.2203 0.2983 1 0.0
Na3 Na+1 -0.3554 0.2151 0.3903 1 0.0
O53 O-2 0.247 0.1298 0.4696 1 0.0
O62 O-2 0.1456 -0.0126 0.377 1 0.0
O108 O-2 0.4453 0.3786 0.3544 1 0.0
O122 O-2 0.3383 -0.041 0.1434 1 0.0
W4 W+6 -0.33834 0.06164 0.13894 1 0.0
O60 O-2 0.2761 0.1655 0.3057 1 0.0
O4 O-2 -0.3828 0.2781 0.1309 1 0.0
Ni1 Ni+2 -0.2533 0.2931 0.22287 0.667 0.0
O61 O-2 0.0508 0.087 0.3702 1 0.0
O65 O-2 0.0348 0.1558 0.4486 1 0.0
O127 O-2 -0.0648 0.4864 0.4506 1 0.0
Na5 Na+1 -0.2522 0.3785 0.0536 1 0.0
O150 O-2 -0.323 -0.051 0.3298 0.5 0.0
O86 O-2 -0.3563 0.2181 0.3213 1 0.0
W3 W+6 -0.24609 0.22296 0.05298 1 0.0
O83 O-2 -0.3019 0.1273 0.3634 1 0.0
O158 O-2 0.168 0.236 0.5722 0.5 0.0
W15 W+6 0.12668 0.30342 0.46843 1 0.0
O118 O-2 -0.3114 0.4773 0.0477 1 0.0
W19 W+6 -0.17304 0.05475 0.29894 1 0.0
O47 O-2 -0.1692 0.1493 0.1825 1 0.0
O137 O-2 0.11 0.339 0.5793 0.5 0.0
O91 O-2 -0.2012 0.3277 0.4303 1 0.0
O1 O-2 -0.3166 0.2207 0.1877 1 0.0
O151 O-2 -0.281 0.092 -0.0227 0.5 0.0
O128 O-2 -0.7 0.226 0.1172 1 0.0
O39 O-2 -0.5977 0.3301 0.1536 1 0.0
O57 O-2 0.2518 0.3756 0.4035 1 0.0
O121 O-2 -0.0622 0.4467 0.3862 1 0.0
Na7 Na+1 0.317 0.1085 0.2435 1 0.0
O21 O-2 -0.5092 0.1277 0.0885 1 0.0
Mn5 Mn+2 -0.0192 0.1481 0.33937 0.333 0.0
O98 O-2 0.3768 -0.0681 0.256 1 0.0
Mn2 Mn+2 -0.2508 0.148 0.22205 0.333 0.0
O37 O-2 -0.0903 0.1551 0.3822 1 0.0
O45 O-2 -0.0848 0.3449 0.1309 1 0.0
W17 W+6 0.15662 0.30117 0.29545 1 0.0
O79 O-2 -0.1624 -0.0203 0.2929 1 0.0
O22 O-2 -0.4665 0.3309 0.0187 1 0.0
O134 O-2 -0.67 0.139 0.0367 0.5 0.0
Mn1 Mn+2 -0.2533 0.2931 0.22287 0.333 0.0
O54 O-2 0.3875 0.3367 0.4468 1 0.0
O97 O-2 -0.0539 -0.0897 0.278 1 0.0
W2 W+6 -0.43037 0.30409 0.06092 1 0.0
W6 W+6 -0.50937 0.30125 0.14784 1 0.0
W11 W+6 0.30019 0.30827 0.42881 1 0.0
O35 O-2 -0.5974 0.1058 0.1516 1 0.0
O7 O-2 0.1669 0.1652 0.4057 1 0.0
O8 O-2 0.1627 0.2791 0.4049 1 0.0
O34 O-2 -0.4683 0.1546 0.1947 1 0.0
O24 O-2 -0.5133 0.3119 0.0911 1 0.0
O142 O-2 -0.073 0.372 0.4745 0.5 0.0
O58 O-2 0.4131 0.2283 0.3268 1 0.0
W14 W+6 0.13033 0.1388 0.46735 1 0.0
O80 O-2 -0.289 0.0611 0.3022 1 0.0
O138 O-2 -0.714 0.382 0.1241 0.5 0.0
O93 O-2 -0.4344 0.3259 0.3121 1 0.0
O124 O-2 0.3304 0.3181 0.2416 1 0.0
O41 O-2 -0.3151 0.3552 0.1886 1 0.0
O42 O-2 -0.3293 0.4571 0.1415 1 0.0
O32 O-2 -0.0937 0.2838 0.3835 1 0.0
Ni5 Ni+2 -0.0192 0.1481 0.33937 0.667 0.0
O50 O-2 0.3103 0.2247 0.4391 1 0.0
O31 O-2 -0.4468 0.062 0.1459 1 0.0
O71 O-2 0.0442 0.3587 0.3699 1 0.0
O87 O-2 -0.1724 0.4621 0.2985 1 0.0
O100 O-2 -0.4996 0.2476 0.4595 1 0.0
O73 O-2 0.174 0.3543 0.3379 1 0.0
O27 O-2 -0.1832 0.2852 0.0759 1 0.0
O18 O-2 -0.4544 0.2189 0.0559 1 0.0
Na6 Na+1 -0.6026 0.2152 0.0679 1 0.0
O164 O-2 -0.21 0.477 0.419 0.5 0.0
O74 O-2 0.0601 0.2923 0.3025 1 0.0
O9 O-2 -0.1919 0.2214 0.2549 1 0.0
O10 O-2 -0.0851 0.2203 0.3097 1 0.0
P2 P+5 0.1369 0.2226 0.3811 1 0.0
O64 O-2 0.1832 0.0919 0.3376 1 0.0
O130 O-2 -0.096 0.4933 0.0143 0.5 0.0
O84 O-2 -0.2197 0.2152 0.3896 1 0.0
O5 O-2 0.0488 0.2218 0.3733 1 0.0
Na1 Na+1 0.3103 0.3835 0.3433 1 0.0
O165 O-2 -0.788 0.451 0.089 0.5 0.0
O30 O-2 -0.3215 -0.0145 0.1395 1 0.0
O133 O-2 0.033 -0.001 0.2911 0.5 0.0
O159 O-2 0.344 0.202 0.216 0.5 0.0
O95 O-2 -0.5061 0.219 0.2631 1 0.0
O44 O-2 -0.173 0.2953 0.183 1 0.0
O136 O-2 -0.732 0.146 0.1508 0.5 0.0
O51 O-2 0.3214 0.1675 0.3766 1 0.0
O154 O-2 -0.075 0.525 0.5153 0.5 0.0
Na8 Na+1 0.0677 0.0292 0.2271 1 0.0
O66 O-2 0.1188 0.1057 0.5102 1 0.0
O162 O-2 0.231 0.4 0.59 0.5 0.0
O2 O-2 -0.2598 0.2239 0.1231 1 0.0
O20 O-2 -0.3795 0.0708 0.0845 1 0.0
O81 O-2 -0.1795 0.0611 0.3543 1 0.0
O29 O-2 -0.3122 0.0837 0.1877 1 0.0
O140 O-2 -0.294 -0.026 0.0474 0.5 0.0
O14 O-2 -0.1915 0.0809 0.2508 1 0.0
O141 O-2 -0.533 0.047 -0.0672 0.5 0.0
Mn6 Mn+2 -0.0349 0.2192 0.41957 0.333 0.0
Ni6 Ni+2 -0.0349 0.2192 0.41957 0.667 0.0
O126 O-2 -0.412 0.0562 -0.0368 1 0.0
W18 W+6 0.16091 0.14755 0.29464 1 0.0
O40 O-2 -0.4534 0.3749 0.1475 1 0.0
O148 O-2 0.536 0.058 0.4859 0.5 0.0
O52 O-2 0.2619 0.0731 0.4027 1 0.0
Ni2 Ni+2 -0.2508 0.148 0.22205 0.667 0.0
Ni3 Ni+2 -0.411 0.2186 0.22877 0.667 0.0
O67 O-2 0.1537 0.2233 0.4782 1 0.0
O147 O-2 0.028 0.229 0.1871 0.5 0.0
O152 O-2 0.286 0.225 0.5224 0.5 0.0
W21 W+6 -0.34117 0.13415 0.30915 1 0.0
O3 O-2 -0.3784 0.1674 0.1288 1 0.0
O78 O-2 0.164 0.1033 0.2552 1 0.0
Mn4 Mn+2 -0.0221 0.294 0.34065 0.333 0.0
O85 O-2 -0.4335 0.107 0.3099 1 0.0
O111 O-2 0.2466 0.3921 0.2141 1 0.0
O139 O-2 0.037 -0.068 0.389 0.5 0.0
O129 O-2 0.504 0.0745 0.4196 0.5 0.0
O123 O-2 -0.1305 0.4245 0.0526 1 0.0
O17 O-2 -0.4615 0.1098 0.0156 1 0.0
O101 O-2 0.2901 0.4216 0.2792 1 0.0
O13 O-2 -0.1966 0.3633 0.2512 1 0.0
O107 O-2 0.4513 0.0681 0.3588 1 0.0
O92 O-2 -0.3054 0.3058 0.3649 1 0.0
W10 W+6 0.30509 0.14129 0.42871 1 0.0
Na4 Na+1 0.4968 -0.0283 0.2482 1 0.0
O16 O-2 -0.0753 0.0833 0.3062 1 0.0
O113 O-2 -0.2822 0.3687 -0.0128 1 0.0
O116 O-2 -0.4789 0.1808 0.3946 1 0.0
O120 O-2 -0.3462 0.2401 0.4527 1 0.0
O55 O-2 0.3208 0.2834 0.3785 1 0.0
W20 W+6 -0.19251 0.13413 0.38286 1 0.0
W9 W+6 -0.16051 0.14567 0.13239 1 0.0
O96 O-2 -0.1076 0.2152 0.4655 1 0.0
O156 O-2 -0.212 0.505 -0.0302 0.5 0.0
O99 O-2 0.531 -0.1348 0.2509 1 0.0
O119 O-2 -0.3354 0.4724 -0.0216 1 0.0
O102 O-2 0.4485 0.0788 0.2498 1 0.0
O19 O-2 -0.3266 0.1606 0.0512 1 0.0
O112 O-2 -0.0208 -0.0553 0.2161 1 0.0
O149 O-2 0.174 0.227 0.1888 0.5 0.0
O104 O-2 0.6163 0.0181 0.2404 1 0.0
O63 O-2 0.1347 0.0667 0.438 1 0.0
O82 O-2 -0.1967 0.1052 0.429 1 0.0
O88 O-2 -0.1837 0.3744 0.3592 1 0.0
O49 O-2 0.3926 0.1171 0.4452 1 0.0
O153 O-2 -0.012 0.276 0.573 0.5 0.0
O94 O-2 -0.3436 0.2849 0.2588 1 0.0
W1 W+6 -0.42687 0.13714 0.05947 1 0.0
O161 O-2 -0.045 0.452 -0.03 0.5 0.0
O109 O-2 -0.1618 -0.0058 0.196 1 0.0
Ni4 Ni+2 -0.0221 0.294 0.34065 0.667 0.0
O38 O-2 -0.4706 0.2833 0.1967 1 0.0
O115 O-2 0.1708 -0.0467 0.3004 1 0.0
W8 W+6 -0.16236 0.29979 0.13291 1 0.0
O76 O-2 0.1572 0.2211 0.2671 1 0.0
W7 W+6 -0.34276 0.38006 0.14066 1 0.0
O72 O-2 0.1352 0.4604 0.3795 1 0.0
W22 W+6 -0.17878 0.3844 0.30147 1 0.0
O117 O-2 0.2629 0.0617 0.1863 1 0.0
O15 O-2 -0.0824 0.359 0.3088 1 0.0
W13 W+6 0.14776 0.06364 0.38391 1 0.0
O56 O-2 0.2451 0.3159 0.4707 1 0.0
W24 W+6 -0.34398 0.30121 0.31036 1 0.0
W16 W+6 0.13916 0.38251 0.38574 1 0.0
W5 W+6 -0.50658 0.13635 0.14678 1 0.0
P1 P+5 -0.3348 0.221 0.1437 1 0.0
Mn3 Mn+2 -0.411 0.2186 0.22877 0.333 0.0
O145 O-2 -0.382 0.574 -0.0265 0.5 0.0
W12 W+6 0.31833 0.22534 0.33749 1 0.0
Na9 Na+1 -0.0036 0.2213 0.251 1 0.0
O43 O-2 -0.2496 0.3528 0.1248 1 0.0
O23 O-2 -0.3286 0.2832 0.0512 1 0.0
O146 O-2 -0.053 0.001 0.3952 0.5 0.0
O132 O-2 0.063 0.06 0.1596 0.5 0.0
